data_4318554
loop_
_publ_author_name
'Zengquan Qin'
'Michael C. Jennings'
'Richard J. Puddephatt'
'Kenneth W. Muir'

_publ_section_title
;
 Self-Assembly of Polymer and Sheet Structures in Palladium(II) Complexes
 Containing Carboxylic Acid Substituents
;
_journal_name_full 'Inorganic Chemistry'
_journal_page_first 5174
_journal_page_last 5186
_journal_paper_doi 10.1021/ic020239b
_journal_volume 41
_journal_year 2002
_chemical_formula_sum 'C16 H22 Cl2 N2 O6 Pd S2'
_chemical_formula_weight 579.78
_chemical_name_systematic
;
  ?
;
_space_group_IT_number 2
_symmetry_cell_setting triclinic
_symmetry_space_group_name_Hall '-P 1'
_symmetry_space_group_name_H-M 'P -1'
_atom_sites_solution_hydrogens geom
_atom_sites_solution_primary direct
_atom_sites_solution_secondary difmap
_audit_creation_method SHELXL
_cell_angle_alpha 107.353(10)
_cell_angle_beta 90.549(10)
_cell_angle_gamma 96.331(10)
_cell_formula_units_Z 1
_cell_length_a 4.7722(10)
_cell_length_b 10.139(2)
_cell_length_c 12.788(3)
_cell_measurement_temperature 294(2)
_cell_volume 586.4(2)
_computing_cell_refinement 'Nonius DENZO'
_computing_data_collection 'Nonius KCCD'
_computing_data_reduction 'Nonius SCALEPACK'
_computing_molecular_graphics 'Siemens SHELXTL'
_computing_publication_material 'Siemens SHELXTL'
_computing_structure_refinement 'SHELXL-93 (Sheldrick, 1993)'
_computing_structure_solution 'SHELXS-86 (Sheldrick, 1990)'
_diffrn_ambient_temperature 294(2)
_diffrn_measurement_device 'NONIUS KappaCCD'
_diffrn_measurement_method hemisphere
_diffrn_radiation_monochromator graphite
_diffrn_radiation_source 'fine-focus sealed tube'
_diffrn_radiation_type MoK\a
_diffrn_radiation_wavelength 0.71073
_diffrn_reflns_av_R_equivalents 0.0000
_diffrn_reflns_av_sigmaI/netI 0.0500
_diffrn_reflns_limit_h_max 6
_diffrn_reflns_limit_h_min 0
_diffrn_reflns_limit_k_max 12
_diffrn_reflns_limit_k_min -12
_diffrn_reflns_limit_l_max 17
_diffrn_reflns_limit_l_min -17
_diffrn_reflns_number 1933
_diffrn_reflns_theta_max 24.98
_diffrn_reflns_theta_min 2.12
_exptl_absorpt_coefficient_mu 1.230
_exptl_absorpt_correction_type none
_exptl_crystal_density_diffrn 1.642
_exptl_crystal_F_000 292
_refine_diff_density_max 0.666
_refine_diff_density_min -0.416
_refine_diff_density_rms 0.057
_refine_ls_extinction_coef 0.0043(36)
_refine_ls_extinction_expression Fc^*^=kFc[1+0.001xFc^2^\l^3^/sin(2\q)]^-1/4^
_refine_ls_extinction_method SHELXL
_refine_ls_goodness_of_fit_all 1.065
_refine_ls_goodness_of_fit_obs 1.086
_refine_ls_matrix_type full
_refine_ls_number_parameters 134
_refine_ls_number_reflns 1933
_refine_ls_number_restraints 0
_refine_ls_restrained_S_all 1.065
_refine_ls_restrained_S_obs 1.086
_refine_ls_R_factor_all 0.0306
_refine_ls_R_factor_obs 0.0278
_refine_ls_shift/esd_max 0.000
_refine_ls_shift/esd_mean 0.000
_refine_ls_structure_factor_coef Fsqd
_refine_ls_weighting_details 'w=1/[\s^2^(Fo^2^)+(0.0235P)^2^+0.2986P] where P=(Fo^2^+2Fc^2^)/3'
_refine_ls_weighting_scheme calc
_refine_ls_wR_factor_all 0.0784
_refine_ls_wR_factor_obs 0.0769
_reflns_number_observed 1798
_reflns_number_total 1933
_reflns_observed_criterion >2sigma(I)
_cod_data_source_file ic020239b_03.cif
_cod_data_source_block complex2.2DMSO
_cod_depositor_comments
;
The following automatic conversions were performed:

'_symmetry_cell_setting' value 'Triclinic' changed to 'triclinic'
according to the built-in table from CIF Core dictionary named
'cif_core.dic' version 2.4.1 from 2010-06-29.

Automatic conversion script
Id: cif_fix_values 1646 2011-03-28 12:23:43Z adriana 

The following automatic conversions were performed:

'_refine_ls_weighting_scheme' value 'calc
w=1/[\s^2^(Fo^2^)+(0.0235P)^2^+0.2986P] where P=(Fo^2^+2Fc^2^)/3' was
changed to 'calc'. New tag '_refine_ls_weighting_details' was
created. The value of the new tag was set to
'w=1/[\s^2^(Fo^2^)+(0.0235P)^2^+0.2986P] where P=(Fo^2^+2Fc^2^)/3'.

Automatic conversion script
Id: cif_fix_values 3143 2015-03-26 13:38:13Z robertas 
;
_cod_database_code 4318554

loop_
_symmetry_equiv_pos_as_xyz
'x, y, z'
'-x, -y, -z'

loop_
_atom_site_aniso_label
_atom_site_aniso_U_11
_atom_site_aniso_U_22
_atom_site_aniso_U_33
_atom_site_aniso_U_23
_atom_site_aniso_U_13
_atom_site_aniso_U_12
Pd1 0.0469(2) 0.0370(2) 0.0329(2) 0.00482(13) 0.00193(13) -0.00082(13)
Cl1 0.0696(5) 0.0380(4) 0.0511(5) 0.0063(3) 0.0080(4) 0.0011(3)
N1 0.0462(14) 0.0374(12) 0.0373(12) 0.0064(10) 0.0004(10) -0.0010(10)
C1 0.051(2) 0.041(2) 0.039(2) 0.0081(12) 0.0027(13) -0.0024(13)
C2 0.050(2) 0.046(2) 0.0357(15) 0.0093(12) 0.0044(13) 0.0006(13)
C3 0.059(2) 0.057(2) 0.040(2) 0.0087(14) 0.0043(14) -0.005(2)
C4 0.054(2) 0.057(2) 0.043(2) 0.0140(14) 0.0076(14) -0.0012(14)
C5 0.046(2) 0.051(2) 0.050(2) 0.0129(14) 0.0026(14) -0.0049(13)
C6 0.045(2) 0.043(2) 0.045(2) 0.0076(13) -0.0017(13) 0.0002(12)
O1 0.096(2) 0.094(2) 0.0443(14) 0.0051(13) 0.0066(13) -0.046(2)
O2 0.088(2) 0.092(2) 0.0341(12) 0.0057(12) 0.0049(12) -0.0343(15)
S1 0.0562(5) 0.0538(5) 0.0516(5) 0.0063(4) 0.0059(4) -0.0021(4)
O3 0.0579(15) 0.093(2) 0.0454(13) 0.0018(12) 0.0039(11) -0.0171(13)
C20 0.108(4) 0.088(3) 0.096(3) 0.048(3) 0.008(3) -0.014(3)
C21 0.074(3) 0.061(2) 0.058(2) 0.004(2) -0.011(2) -0.001(2)

loop_
_atom_site_label
_atom_site_type_symbol
_atom_site_fract_x
_atom_site_fract_y
_atom_site_fract_z
_atom_site_U_iso_or_equiv
_atom_site_thermal_displace_type
_atom_site_occupancy
_atom_site_calc_flag
_atom_site_refinement_flags
_atom_site_disorder_group
Pd1 Pd 0.0000 0.0000 0.0000 0.0407(2) Uani 1 d S .
Cl1 Cl -0.0201(2) -0.23814(8) -0.04600(7) 0.0548(2) Uani 1 d . .
N1 N 0.1911(5) -0.0035(2) -0.1408(2) 0.0418(5) Uani 1 d . .
C1 C 0.0867(6) -0.0914(3) -0.2377(2) 0.0451(7) Uani 1 d . .
H1A H -0.0700(6) -0.1551(3) -0.2387(2) 0.054 Uiso 1 calc R .
C2 C 0.2035(6) -0.0904(3) -0.3356(2) 0.0449(7) Uani 1 d . .
C3 C 0.0668(7) -0.1911(4) -0.4391(3) 0.0544(8) Uani 1 d . .
C4 C 0.4403(7) 0.0022(3) -0.3344(3) 0.0520(7) Uani 1 d . .
H4A H 0.5232(7) 0.0044(3) -0.3995(3) 0.062 Uiso 1 calc R .
C5 C 0.5514(7) 0.0909(3) -0.2354(3) 0.0502(7) Uani 1 d . .
H5A H 0.7112(7) 0.1535(3) -0.2326(3) 0.060 Uiso 1 calc R .
C6 C 0.4230(6) 0.0859(3) -0.1404(3) 0.0460(7) Uani 1 d . .
H6A H 0.4988(6) 0.1461(3) -0.0738(3) 0.055 Uiso 1 calc R .
O1 O -0.1302(6) -0.2747(3) -0.4391(2) 0.0863(9) Uani 1 d . .
O2 O 0.1833(6) -0.1753(3) -0.5274(2) 0.0779(8) Uani 1 d . .
H2A H 0.1022(6) -0.2323(3) -0.5818(2) 0.117 Uiso 1 calc R .
S1 S 0.3306(2) -0.61064(9) -0.28699(7) 0.0566(2) Uani 1 d . .
O3 O 0.0143(5) -0.6448(3) -0.2945(2) 0.0717(7) Uani 1 d . .
C20 C 0.4025(11) -0.4563(5) -0.3219(4) 0.0947(15) Uani 1 d . .
H20A H 0.3659(11) -0.4750(5) -0.3992(4) 0.142 Uiso 1 calc R .
H20B H 0.5969(11) -0.4198(5) -0.3034(4) 0.142 Uiso 1 calc R .
H20C H 0.2840(11) -0.3895(5) -0.2821(4) 0.142 Uiso 1 calc R .
C21 C 0.4169(9) -0.5426(4) -0.1438(3) 0.0682(10) Uani 1 d . .
H21A H 0.3887(9) -0.6162(4) -0.1107(3) 0.102 Uiso 1 calc R .
H21B H 0.2978(9) -0.4723(4) -0.1110(3) 0.102 Uiso 1 calc R .
H21C H 0.6107(9) -0.5024(4) -0.1325(3) 0.102 Uiso 1 calc R .

loop_
_atom_type_symbol
_atom_type_description
_atom_type_scat_dispersion_real
_atom_type_scat_dispersion_imag
_atom_type_scat_source
C C 0.0033 0.0016 'International Tables Vol C Tables 4.2.6.8 and 6.1.1.4'
H H 0.0000 0.0000 'International Tables Vol C Tables 4.2.6.8 and 6.1.1.4'
N N 0.0061 0.0033 'International Tables Vol C Tables 4.2.6.8 and 6.1.1.4'
O O 0.0106 0.0060 'International Tables Vol C Tables 4.2.6.8 and 6.1.1.4'
Cl Cl 0.1484 0.1585 'International Tables Vol C Tables 4.2.6.8 and 6.1.1.4'
S S 0.1246 0.1234 'International Tables Vol C Tables 4.2.6.8 and 6.1.1.4'
Pd Pd -0.9988 1.0072 'International Tables Vol C Tables 4.2.6.8 and 6.1.1.4'

loop_
_geom_angle_atom_site_label_1
_geom_angle_atom_site_label_2
_geom_angle_atom_site_label_3
_geom_angle
_geom_angle_site_symmetry_1
_geom_angle_site_symmetry_3
_geom_angle_publ_flag
N1 Pd1 N1 180.0 2 . ?
N1 Pd1 Cl1 90.00(7) 2 . ?
N1 Pd1 Cl1 90.00(7) . . ?
N1 Pd1 Cl1 90.00(7) 2 2 ?
N1 Pd1 Cl1 90.00(7) . 2 ?
Cl1 Pd1 Cl1 180.0 . 2 ?
C1 N1 C6 118.1(2) . . ?
C1 N1 Pd1 121.2(2) . . ?
C6 N1 Pd1 120.6(2) . . ?
N1 C1 C2 122.4(3) . . ?
C1 C2 C4 119.0(3) . . ?
C1 C2 C3 117.9(3) . . ?
C4 C2 C3 123.0(3) . . ?
O1 C3 O2 124.6(3) . . ?
O1 C3 C2 122.6(3) . . ?
O2 C3 C2 112.8(3) . . ?
C5 C4 C2 119.0(3) . . ?
C4 C5 C6 119.2(3) . . ?
N1 C6 C5 122.3(3) . . ?
O3 S1 C20 106.5(2) . . ?
O3 S1 C21 104.5(2) . . ?
C20 S1 C21 98.5(2) . . ?

loop_
_geom_bond_atom_site_label_1
_geom_bond_atom_site_label_2
_geom_bond_distance
_geom_bond_site_symmetry_2
_geom_bond_publ_flag
Pd1 N1 2.018(2) 2 ?
Pd1 N1 2.018(2) . ?
Pd1 Cl1 2.2989(9) . ?
Pd1 Cl1 2.2989(9) 2 ?
N1 C1 1.346(4) . ?
N1 C6 1.350(4) . ?
C1 C2 1.377(4) . ?
C2 C4 1.384(4) . ?
C2 C3 1.500(4) . ?
C3 O1 1.194(4) . ?
C3 O2 1.308(4) . ?
C4 C5 1.377(4) . ?
C5 C6 1.377(4) . ?
S1 O3 1.506(3) . ?
S1 C20 1.751(4) . ?
S1 C21 1.780(4) . ?
